data_4321729
loop_
_publ_author_name
'Tomotake Ikada'
'Shigeki Kuwata'
'Yasushi Mizobe'
'Masanobu Hidai'

_publ_contact_author
;
    Masanobu Hidai
 Department of Chemstry and Biotechnology, Graduate Scool of Engineering, Th
e University of Tokyo, Hongo, Tokyo 113-8656, Japan
;
_publ_contact_author_email ' hidai@chembio.t.u-tokyo.ac.jp '
_publ_contact_author_fax ' 81-3-5800-6945 '
_publ_contact_author_phone ' 81-3-5800-6945 '
_publ_section_title
;
 Syntheses and Structures of Mixed-Metal Sulfido Clusters Containing
 Incomplete Cubane-Type M2M'S4 and Cubane-Type M2M'2S4 Cores (M = Mo, W;
 M' = Rh, Ir)
;
_journal_name_full 'Inorganic Chemistry'
_journal_page_first 64
_journal_page_last 69
_journal_paper_doi 10.1021/ic981035r
_journal_volume 38
_journal_year 1999
_chemical_formula_sum 'C48 H54 Cl5 Ir N2 P2 S8 W2'
_space_group_IT_number 14
_symmetry_cell_setting monoclinic
_symmetry_Int_Tables_number 14
_symmetry_space_group_name_Hall '-P 2yn'
_symmetry_space_group_name_H-M 'P 1 21/n 1'
_audit_creation_date 'Sat Aug 22 15:42:50 1998'
_audit_creation_method 'from TEXRAY.INF file'
_cell_angle_alpha 90
_cell_angle_beta 96.34(2)
_cell_angle_gamma 90
_cell_formula_units_Z 4.00
_cell_length_a 10.521(4)
_cell_length_b 32.325(5)
_cell_length_c 17.277(3)
_cell_measurement_reflns_used 18
_cell_measurement_temperature 23.0
_cell_measurement_theta_max 28.77
_cell_measurement_theta_min 20.03
_cell_volume 5840(3)
_computing_cell_refinement 'MSC/AFC Diffractometer Control'
_computing_data_collection 'MSC/AFC Diffractometer Control'
_computing_data_reduction 'teXsan: PROCESS (MSC)'
_computing_publication_material 'teXsan: FINISH (MSC)'
_computing_structure_refinement 'teXsan: LS (MSC)'
_computing_structure_solution 'DIRDIF92 (PATTY)'
_diffrn_ambient_temperature 23.0
_diffrn_measurement_device AFC7R
_diffrn_measurement_method 'omega/2-theta scans'
_diffrn_orient_matrix_UB_11 0.02197
_diffrn_orient_matrix_UB_12 0.01686
_diffrn_orient_matrix_UB_13 0.04814
_diffrn_orient_matrix_UB_21 -0.00438
_diffrn_orient_matrix_UB_22 -0.02541
_diffrn_orient_matrix_UB_23 0.03261
_diffrn_orient_matrix_UB_31 0.09297
_diffrn_orient_matrix_UB_32 -0.00518
_diffrn_orient_matrix_UB_33 -0.00323
_diffrn_radiation_monochromator graphite
_diffrn_radiation_source 'X-ray tube'
_diffrn_radiation_type MoKalpha
_diffrn_radiation_wavelength 0.7107
_diffrn_reflns_av_R_equivalents 14.58
_diffrn_reflns_limit_h_max 12
_diffrn_reflns_limit_h_min 0
_diffrn_reflns_limit_k_max 18
_diffrn_reflns_limit_k_min 0
_diffrn_reflns_limit_l_max 14
_diffrn_reflns_limit_l_min -13
_diffrn_reflns_number 11098
_diffrn_reflns_theta_max 24.9948
_diffrn_standards_decay_% 1.21
_diffrn_standards_interval_count 150
_diffrn_standards_number 3
_exptl_absorpt_coefficient_mu_cm 68.182
_exptl_absorpt_correction_T_max 0.905
_exptl_absorpt_correction_T_min 0.419
_exptl_absorpt_correction_type empirical
_exptl_absorpt_process_details psi-scan
_exptl_crystal_colour black
_exptl_crystal_density_diffrn 1.950
_exptl_crystal_description prismatic
_exptl_crystal_F_000 3296.00
_exptl_crystal_size_max 0.700
_exptl_crystal_size_min 0.200
_refine_diff_density_max -1.51230
_refine_diff_density_min 2.05490
_refine_ls_extinction_coef 0.58740
_refine_ls_extinction_method Zachariasen_type_2_Gaussian_isotropic
_refine_ls_goodness_of_fit_obs 1.900
_refine_ls_matrix_type full
_refine_ls_number_parameters 374
_refine_ls_number_reflns 4472
_refine_ls_number_restraints 0
_refine_ls_R_factor_obs 0.0710
_refine_ls_shift/esd_max 0.0330
_refine_ls_structure_factor_coef F
_refine_ls_weighting_scheme sigma
_refine_ls_wR_factor_obs 0.0680
_cod_data_source_file ic981035r_1.cif
_cod_data_source_block '[Ir(PPh3)2blabla'
_cod_original_cell_volume 5839(2)
_cod_original_sg_symbol_H-M 'P 21/n '
_cod_original_formula_sum 'C48 H54 N2 P2 S8 Ir W2 Cl5'
_cod_database_code 4321729

loop_
_symmetry_equiv_pos_as_xyz
'   +x,   +y,   +z'
1/2-x,1/2+y,1/2-z
'   -x,   -y,   -z'
1/2+x,1/2-y,1/2+z

loop_
_atom_site_aniso_label
_atom_site_aniso_U_11
_atom_site_aniso_U_22
_atom_site_aniso_U_33
_atom_site_aniso_U_12
_atom_site_aniso_U_13
_atom_site_aniso_U_23
Ir1 0.0361(7) 0.0395(7) 0.0347(7) 0.0023(6) 0.0008(6) -0.0010(6)
W1 0.0486(8) 0.0408(8) 0.0433(8) -0.0010(7) -0.0084(7) 0.0049(7)
W2 0.0471(8) 0.0460(8) 0.0412(8) 0.0073(7) -0.0018(6) -0.0074(7)
Cl1 0.071(6) 0.053(6) 0.089(7) 0.006(5) -0.031(5) -0.017(5)
Cl2 0.15(1) 0.20(2) 0.25(2) -0.03(1) 0.05(1) -0.05(1)
Cl3 0.16(1) 0.21(2) 0.17(2) 0.03(1) -0.04(1) -0.05(1)
Cl4 0.30(3) 0.25(2) 0.20(2) -0.01(2) 0.04(2) 0.06(2)
Cl5 0.24(2) 0.21(2) 0.21(2) 0.03(2) 0.04(2) -0.05(2)
S1 0.058(6) 0.051(5) 0.043(5) 0.000(4) 0.006(4) 0.002(4)
S2 0.045(5) 0.052(5) 0.064(6) 0.001(4) 0.016(4) -0.003(5)
S3 0.050(5) 0.046(5) 0.061(6) 0.010(4) -0.012(4) -0.004(4)
S4 0.044(5) 0.038(5) 0.062(6) 0.006(4) -0.003(4) -0.015(4)
S5 0.062(6) 0.057(6) 0.062(6) -0.010(5) -0.028(5) 0.014(5)
S6 0.060(6) 0.056(6) 0.073(6) -0.009(5) -0.016(5) 0.027(5)
S7 0.063(6) 0.062(6) 0.045(5) 0.018(5) 0.007(4) 0.002(4)
S8 0.068(6) 0.069(6) 0.050(5) 0.014(5) 0.001(5) -0.009(5)
P1 0.047(5) 0.041(5) 0.048(5) -0.002(4) 0.008(4) -0.010(4)
P2 0.050(5) 0.043(5) 0.025(4) 0.000(4) 0.000(4) -0.001(4)
N1 0.08(2) 0.11(3) 0.08(2) -0.03(2) -0.03(2) 0.04(2)
N2 0.05(2) 0.10(2) 0.04(2) 0.01(2) 0.01(1) 0.01(2)

loop_
_atom_site_label
_atom_site_fract_x
_atom_site_fract_y
_atom_site_fract_z
_atom_site_U_iso_or_equiv
_atom_site_thermal_displace_type
_atom_site_calc_flag
_atom_site_calc_attached_atom
Ir1 0.2195(1) 0.13938(4) -0.21721(7) 0.0370 Uij ? ?
W1 0.1568(1) 0.05418(4) -0.19839(8) 0.0452 Uij ? ?
W2 0.3417(1) 0.07130(4) -0.28686(7) 0.0453 Uij ? ?
Cl1 0.2089(8) 0.0013(3) -0.3150(5) 0.0741 Uij ? ?
Cl2 0.776(2) 0.1231(5) 0.242(1) 0.1971 Uij ? ?
Cl3 0.522(2) 0.1067(5) 0.2029(9) 0.1833 Uij ? ?
Cl4 0.044(2) 0.0959(7) 0.450(1) 0.2472 Uij ? ?
Cl5 0.200(2) 0.0954(6) 0.335(1) 0.2187 Uij ? ?
S1 0.1012(8) 0.1058(2) -0.1249(5) 0.0506 Uij ? ?
S2 0.4102(7) 0.1358(3) -0.2815(5) 0.0530 Uij ? ?
S3 0.3728(7) 0.0406(2) -0.1635(5) 0.0539 Uij ? ?
S4 0.1223(7) 0.0946(2) -0.3161(5) 0.0489 Uij ? ?
S5 0.1274(8) -0.0048(3) -0.1101(5) 0.0629 Uij ? ?
S6 -0.0639(8) 0.0258(3) -0.2249(5) 0.0647 Uij ? ?
S7 0.5462(8) 0.0379(3) -0.3070(5) 0.0567 Uij ? ?
S8 0.3686(8) 0.0683(3) -0.4303(5) 0.0627 Uij ? ?
P1 0.3516(8) 0.1709(2) -0.1179(5) 0.0452 Uij ? ?
P2 0.0957(7) 0.1940(2) -0.2705(4) 0.0398 Uij ? ?
N1 -0.110(3) -0.0336(10) -0.128(2) 0.0914 Uij ? ?
N2 0.608(2) 0.0425(9) -0.453(1) 0.0631 Uij ? ?
C1 -0.036(3) -0.008(1) -0.154(2) 0.057(9) Uij ? ?
C2 -0.245(4) -0.035(1) -0.163(2) 0.08(1) Uij ? ?
C3 -0.326(4) -0.016(1) -0.107(2) 0.11(1) Uij ? ?
C4 -0.079(3) -0.063(1) -0.066(2) 0.08(1) Uij ? ?
C5 -0.031(5) -0.105(2) -0.093(3) 0.16(2) Uij ? ?
C6 0.520(3) 0.0504(10) -0.406(2) 0.053(9) Uij ? ?
C7 0.570(3) 0.051(1) -0.539(2) 0.08(1) Uij ? ?
C8 0.599(4) 0.092(1) -0.556(2) 0.11(1) Uij ? ?
C9 0.731(4) 0.021(1) -0.428(2) 0.10(1) Uij ? ?
C10 0.827(5) 0.047(2) -0.443(3) 0.14(2) Uij ? ?
C11 0.412(2) 0.2210(8) -0.139(2) 0.034(7) Uij ? ?
C12 0.429(3) 0.2336(10) -0.209(2) 0.054(9) Uij ? ?
C13 0.468(3) 0.272(1) -0.229(2) 0.063(10) Uij ? ?
C14 0.498(3) 0.300(1) -0.179(2) 0.08(1) Uij ? ?
C15 0.486(3) 0.289(1) -0.108(2) 0.08(1) Uij ? ?
C16 0.446(3) 0.2504(10) -0.084(2) 0.059(9) Uij ? ?
C17 0.284(3) 0.1803(9) -0.025(2) 0.046(8) Uij ? ?
C18 0.164(3) 0.1951(10) -0.028(2) 0.056(9) Uij ? ?
C19 0.115(3) 0.208(1) 0.039(2) 0.08(1) Uij ? ?
C20 0.195(3) 0.207(1) 0.110(2) 0.07(1) Uij ? ?
C21 0.315(3) 0.191(1) 0.114(2) 0.063(9) Uij ? ?
C22 0.360(3) 0.1789(9) 0.045(2) 0.055(9) Uij ? ?
C23 0.496(2) 0.1405(8) -0.085(1) 0.034(7) Uij ? ?
C24 0.611(3) 0.1521(10) -0.109(2) 0.059(9) Uij ? ?
C25 0.720(3) 0.127(1) -0.084(2) 0.07(1) Uij ? ?
C26 0.708(3) 0.0946(10) -0.038(2) 0.057(9) Uij ? ?
C27 0.598(4) 0.081(1) -0.019(2) 0.08(1) Uij ? ?
C28 0.494(3) 0.106(1) -0.043(2) 0.07(1) Uij ? ?
C29 -0.057(2) 0.1764(8) -0.314(1) 0.035(7) Uij ? ?
C30 -0.133(3) 0.1472(8) -0.283(2) 0.045(8) Uij ? ?
C31 -0.254(3) 0.1365(9) -0.307(2) 0.047(8) Uij ? ?
C32 -0.303(3) 0.154(1) -0.376(2) 0.065(10) Uij ? ?
C33 -0.233(3) 0.182(1) -0.412(2) 0.07(1) Uij ? ?
C34 -0.111(3) 0.1937(9) -0.384(2) 0.047(8) Uij ? ?
C35 0.166(3) 0.2217(10) -0.351(2) 0.049(8) Uij ? ?
C36 0.219(3) 0.1964(9) -0.398(2) 0.045(8) Uij ? ?
C37 0.271(4) 0.215(1) -0.462(2) 0.09(1) Uij ? ?
C38 0.272(3) 0.256(1) -0.470(2) 0.09(1) Uij ? ?
C39 0.211(3) 0.281(1) -0.416(2) 0.08(1) Uij ? ?
C40 0.161(3) 0.263(1) -0.358(2) 0.063(10) Uij ? ?
C41 0.042(2) 0.2380(8) -0.210(1) 0.031(7) Uij ? ?
C42 -0.084(3) 0.2417(9) -0.202(2) 0.051(8) Uij ? ?
C43 -0.127(3) 0.275(1) -0.160(2) 0.08(1) Uij ? ?
C44 -0.044(3) 0.305(1) -0.129(2) 0.08(1) Uij ? ?
C45 0.078(3) 0.3010(9) -0.138(2) 0.051(9) Uij ? ?
C46 0.122(3) 0.2688(9) -0.177(2) 0.047(8) Uij ? ?
C47 0.662(4) 0.088(1) 0.203(2) 0.10(1) Uij ? ?
C48 0.058(7) 0.076(2) 0.360(4) 0.20(3) Uij ? ?
H1 -0.2545 -0.0207 -0.2108 0.0892 Uij ? ?
H2 -0.2704 -0.0633 -0.1718 0.0892 Uij ? ?
H3 -0.2983 0.0119 -0.0972 0.1174 Uij ? ?
H4 -0.4126 -0.0159 -0.1286 0.1174 Uij ? ?
H5 -0.3169 -0.0309 -0.0595 0.1174 Uij ? ?
H6 -0.0135 -0.0518 -0.0295 0.0896 Uij ? ?
H7 -0.1531 -0.0681 -0.0402 0.0896 Uij ? ?
H8 -0.0129 -0.1229 -0.0500 0.1567 Uij ? ?
H9 -0.0961 -0.1171 -0.1292 0.1567 Uij ? ?
H10 0.0435 -0.1009 -0.1183 0.1567 Uij ? ?
H11 0.6156 0.0328 -0.5689 0.0933 Uij ? ?
H12 0.4808 0.0465 -0.5505 0.0933 Uij ? ?
H13 0.6889 0.0962 -0.5452 0.1105 Uij ? ?
H14 0.5731 0.0974 -0.6091 0.1105 Uij ? ?
H15 0.5557 0.1101 -0.5243 0.1105 Uij ? ?
H16 0.7375 0.0152 -0.3735 0.1074 Uij ? ?
H17 0.7359 -0.0040 -0.4559 0.1074 Uij ? ?
H18 0.9072 0.0341 -0.4273 0.1490 Uij ? ?
H19 0.8203 0.0525 -0.4973 0.1490 Uij ? ?
H20 0.8211 0.0720 -0.4152 0.1490 Uij ? ?
H21 0.4118 0.2141 -0.2500 0.0617 Uij ? ?
H22 0.4728 0.2779 -0.2826 0.0740 Uij ? ?
H23 0.5260 0.3270 -0.1922 0.0901 Uij ? ?
H24 0.5075 0.3095 -0.0684 0.1025 Uij ? ?
H25 0.4421 0.2447 -0.0301 0.0705 Uij ? ?
H26 0.1117 0.1966 -0.0768 0.0638 Uij ? ?
H27 0.0295 0.2181 0.0378 0.0959 Uij ? ?
H28 0.1641 0.2164 0.1564 0.0881 Uij ? ?
H29 0.3671 0.1892 0.1622 0.0745 Uij ? ?
H30 0.4453 0.1693 0.0458 0.0661 Uij ? ?
H31 0.6169 0.1756 -0.1417 0.0682 Uij ? ?
H32 0.8016 0.1344 -0.0996 0.0801 Uij ? ?
H33 0.7837 0.0804 -0.0178 0.0660 Uij ? ?
H34 0.5907 0.0559 0.0089 0.0843 Uij ? ?
H35 0.4131 0.0972 -0.0289 0.0833 Uij ? ?
H36 -0.0948 0.1330 -0.2380 0.0555 Uij ? ?
H37 -0.3014 0.1183 -0.2780 0.0582 Uij ? ?
H38 -0.3857 0.1461 -0.3990 0.0767 Uij ? ?
H39 -0.2705 0.1945 -0.4593 0.0829 Uij ? ?
H40 -0.0649 0.2130 -0.4112 0.0549 Uij ? ?
H41 0.2222 0.1673 -0.3903 0.0518 Uij ? ?
H42 0.3065 0.1988 -0.4999 0.1033 Uij ? ?
H43 0.3115 0.2687 -0.5103 0.0965 Uij ? ?
H44 0.2071 0.3102 -0.4221 0.0839 Uij ? ?
H45 0.1216 0.2791 -0.3212 0.0742 Uij ? ?
H46 -0.1426 0.2215 -0.2234 0.0616 Uij ? ?
H47 -0.2150 0.2778 -0.1544 0.0942 Uij ? ?
H48 -0.0737 0.3278 -0.1010 0.0875 Uij ? ?
H49 0.1367 0.3214 -0.1166 0.0595 Uij ? ?
H50 0.2104 0.2672 -0.1824 0.0572 Uij ? ?
H51 0.6771 0.0823 0.1509 0.1066 Uij ? ?
H52 0.6692 0.0638 0.2331 0.1066 Uij ? ?
H53 0.0606 0.0462 0.3618 0.2193 Uij ? ?
H54 -0.0119 0.0841 0.3236 0.2379 Uij ? ?

loop_
_atom_type_symbol
_atom_type_oxidation_number
_atom_type_number_in_cell
_atom_type_scat_dispersion_real
_atom_type_scat_dispersion_imag
_atom_type_scat_source
C 0 192 0.003 0.002 'International Tables'
H 0 216 0.000 0.000 'International Tables'
N 0 8 0.006 0.003 'International Tables'
P 0 8 0.102 0.094 'International Tables'
S 0 32 0.125 0.123 'International Tables'
Ir 0 4 -1.444 7.990 'International Tables'
W 0 8 -0.849 6.872 'International Tables'
Cl 0 20 0.148 0.159 'International Tables'

loop_
_geom_angle_atom_site_label_1
_geom_angle_atom_site_label_2
_geom_angle_atom_site_label_3
_geom_angle
_geom_angle_site_symmetry_1
_geom_angle_site_symmetry_2
_geom_angle_site_symmetry_3
_geom_angle_publ_flag
W(1) Ir(1) W(2) 55.27(5) ? ? ? yes
W(1) Ir(1) S(1) 48.9(2) ? ? ? yes
W(1) Ir(1) S(2) 102.8(2) ? ? ? yes
W(1) Ir(1) S(4) 53.9(2) ? ? ? yes
W(1) Ir(1) P(1) 117.7(2) ? ? ? yes
W(1) Ir(1) P(2) 130.6(2) ? ? ? yes
W(2) Ir(1) S(1) 102.8(2) ? ? ? yes
W(2) Ir(1) S(2) 48.3(2) ? ? ? yes
W(2) Ir(1) S(4) 54.0(2) ? ? ? yes
W(2) Ir(1) P(1) 112.7(2) ? ? ? yes
W(2) Ir(1) P(2) 132.2(2) ? ? ? yes
S(1) Ir(1) S(2) 144.1(3) ? ? ? yes
S(1) Ir(1) S(4) 89.4(3) ? ? ? yes
S(1) Ir(1) P(1) 91.1(3) ? ? ? yes
S(1) Ir(1) P(2) 107.4(3) ? ? ? yes
S(2) Ir(1) S(4) 87.3(3) ? ? ? yes
S(2) Ir(1) P(1) 84.3(3) ? ? ? yes
S(2) Ir(1) P(2) 108.3(3) ? ? ? yes
S(4) Ir(1) P(1) 166.3(3) ? ? ? yes
S(4) Ir(1) P(2) 90.0(3) ? ? ? yes
P(1) Ir(1) P(2) 102.9(3) ? ? ? yes
Ir(1) W(1) W(2) 62.74(5) ? ? ? yes
Ir(1) W(1) Cl(1) 116.7(2) ? ? ? yes
Ir(1) W(1) S(1) 54.4(2) ? ? ? yes
Ir(1) W(1) S(3) 88.8(2) ? ? ? yes
Ir(1) W(1) S(4) 52.9(2) ? ? ? yes
Ir(1) W(1) S(5) 148.9(2) ? ? ? yes
Ir(1) W(1) S(6) 123.8(2) ? ? ? yes
W(2) W(1) Cl(1) 59.3(2) ? ? ? yes
W(2) W(1) S(1) 115.4(2) ? ? ? yes
W(2) W(1) S(3) 55.5(2) ? ? ? yes
W(2) W(1) S(4) 56.9(2) ? ? ? yes
W(2) W(1) S(5) 131.4(2) ? ? ? yes
W(2) W(1) S(6) 134.1(2) ? ? ? yes
Cl(1) W(1) S(1) 167.8(3) ? ? ? yes
Cl(1) W(1) S(3) 78.7(3) ? ? ? yes
Cl(1) W(1) S(4) 75.1(3) ? ? ? yes
Cl(1) W(1) S(5) 91.2(3) ? ? ? yes
Cl(1) W(1) S(6) 83.8(3) ? ? ? yes
S(1) W(1) S(3) 107.8(3) ? ? ? yes
S(1) W(1) S(4) 92.9(3) ? ? ? yes
S(1) W(1) S(5) 99.7(3) ? ? ? yes
S(1) W(1) S(6) 94.8(3) ? ? ? yes
S(3) W(1) S(4) 111.9(3) ? ? ? yes
S(3) W(1) S(5) 83.1(3) ? ? ? yes
S(3) W(1) S(6) 147.3(3) ? ? ? yes
S(4) W(1) S(5) 156.5(3) ? ? ? yes
S(4) W(1) S(6) 89.7(3) ? ? ? yes
S(5) W(1) S(6) 69.7(3) ? ? ? yes
Ir(1) W(2) W(1) 61.99(5) ? ? ? yes
Ir(1) W(2) Cl(1) 118.3(2) ? ? ? yes
Ir(1) W(2) S(2) 54.4(2) ? ? ? yes
Ir(1) W(2) S(3) 88.1(2) ? ? ? yes
Ir(1) W(2) S(4) 52.5(2) ? ? ? yes
Ir(1) W(2) S(7) 146.1(2) ? ? ? yes
Ir(1) W(2) S(8) 122.9(2) ? ? ? yes
W(1) W(2) Cl(1) 61.9(2) ? ? ? yes
W(1) W(2) S(2) 115.4(2) ? ? ? yes
W(1) W(2) S(3) 55.0(2) ? ? ? yes
W(1) W(2) S(4) 56.3(2) ? ? ? yes
W(1) W(2) S(7) 134.0(2) ? ? ? yes
W(1) W(2) S(8) 136.3(2) ? ? ? yes
Cl(1) W(2) S(2) 165.7(3) ? ? ? yes
Cl(1) W(2) S(3) 79.9(3) ? ? ? yes
Cl(1) W(2) S(4) 76.1(3) ? ? ? yes
Cl(1) W(2) S(7) 92.9(3) ? ? ? yes
Cl(1) W(2) S(8) 84.3(3) ? ? ? yes
S(2) W(2) S(3) 110.5(3) ? ? ? yes
S(2) W(2) S(4) 90.8(3) ? ? ? yes
S(2) W(2) S(7) 97.7(3) ? ? ? yes
S(2) W(2) S(8) 90.4(3) ? ? ? yes
S(3) W(2) S(4) 110.8(3) ? ? ? yes
S(3) W(2) S(7) 84.6(3) ? ? ? yes
S(3) W(2) S(8) 149.0(3) ? ? ? yes
S(4) W(2) S(7) 158.6(3) ? ? ? yes
S(4) W(2) S(8) 90.8(3) ? ? ? yes
S(7) W(2) S(8) 69.6(3) ? ? ? yes
W(1) Cl(1) W(2) 58.8(2) ? ? ? yes
Ir(1) S(1) W(1) 76.7(3) ? ? ? yes
Ir(1) S(2) W(2) 77.3(3) ? ? ? yes
W(1) S(3) W(2) 69.5(2) ? ? ? yes
Ir(1) S(4) W(1) 73.2(2) ? ? ? yes
Ir(1) S(4) W(2) 73.5(2) ? ? ? yes
W(1) S(4) W(2) 66.7(2) ? ? ? yes
W(1) S(5) C(1) 88(1) ? ? ? yes
W(1) S(6) C(1) 91(1) ? ? ? yes
W(2) S(7) C(6) 89(1) ? ? ? yes
W(2) S(8) C(6) 88(1) ? ? ? yes
Ir(1) P(1) C(11) 116.3(9) ? ? ? yes
Ir(1) P(1) C(17) 117.2(9) ? ? ? yes
Ir(1) P(1) C(23) 113.5(9) ? ? ? yes
C(11) P(1) C(17) 101(1) ? ? ? yes
C(11) P(1) C(23) 104(1) ? ? ? yes
C(17) P(1) C(23) 101(1) ? ? ? yes
Ir(1) P(2) C(29) 111.3(9) ? ? ? yes
Ir(1) P(2) C(35) 114.1(10) ? ? ? yes
Ir(1) P(2) C(41) 122.8(8) ? ? ? yes
C(29) P(2) C(35) 104(1) ? ? ? yes
C(29) P(2) C(41) 99(1) ? ? ? yes
C(35) P(2) C(41) 102(1) ? ? ? yes
C(1) N(1) C(2) 119(2) ? ? ? yes
C(1) N(1) C(4) 126(3) ? ? ? yes
C(2) N(1) C(4) 114(2) ? ? ? yes
C(6) N(2) C(7) 115(2) ? ? ? yes
C(6) N(2) C(9) 124(2) ? ? ? yes
C(7) N(2) C(9) 119(2) ? ? ? yes
S(5) C(1) S(6) 110(1) ? ? ? yes
S(5) C(1) N(1) 119(2) ? ? ? yes
S(6) C(1) N(1) 129(2) ? ? ? yes
N(1) C(2) C(3) 107(3) ? ? ? yes
N(1) C(4) C(5) 113(3) ? ? ? yes
S(7) C(6) S(8) 111(1) ? ? ? yes
S(7) C(6) N(2) 120(2) ? ? ? yes
S(8) C(6) N(2) 128(2) ? ? ? yes
N(2) C(7) C(8) 109(3) ? ? ? yes
N(2) C(9) C(10) 107(3) ? ? ? yes
P(1) C(11) C(12) 123(2) ? ? ? yes
P(1) C(11) C(16) 124(2) ? ? ? yes
C(12) C(11) C(16) 112(2) ? ? ? yes
C(11) C(12) C(13) 126(3) ? ? ? yes
C(12) C(13) C(14) 122(3) ? ? ? yes
C(13) C(14) C(15) 114(3) ? ? ? yes
C(14) C(15) C(16) 125(3) ? ? ? yes
C(11) C(16) C(15) 118(3) ? ? ? yes
P(1) C(17) C(18) 118(2) ? ? ? yes
P(1) C(17) C(22) 121(2) ? ? ? yes
C(18) C(17) C(22) 119(2) ? ? ? yes
C(17) C(18) C(19) 120(2) ? ? ? yes
C(18) C(19) C(20) 118(3) ? ? ? yes
C(19) C(20) C(21) 121(3) ? ? ? yes
C(20) C(21) C(22) 117(3) ? ? ? yes
C(17) C(22) C(21) 121(2) ? ? ? yes
P(1) C(23) C(24) 118(2) ? ? ? yes
P(1) C(23) C(28) 123(2) ? ? ? yes
C(24) C(23) C(28) 117(2) ? ? ? yes
C(23) C(24) C(25) 117(2) ? ? ? yes
C(24) C(25) C(26) 119(3) ? ? ? yes
C(25) C(26) C(27) 124(3) ? ? ? yes
C(26) C(27) C(28) 114(3) ? ? ? yes
C(23) C(28) C(27) 125(3) ? ? ? yes
P(2) C(29) C(30) 125(2) ? ? ? yes
P(2) C(29) C(34) 120(2) ? ? ? yes
C(30) C(29) C(34) 114(2) ? ? ? yes
C(29) C(30) C(31) 128(2) ? ? ? yes
C(30) C(31) C(32) 114(2) ? ? ? yes
C(31) C(32) C(33) 120(3) ? ? ? yes
C(32) C(33) C(34) 122(3) ? ? ? yes
C(29) C(34) C(33) 118(2) ? ? ? yes
P(2) C(35) C(36) 113(2) ? ? ? yes
P(2) C(35) C(40) 121(2) ? ? ? yes
C(36) C(35) C(40) 125(3) ? ? ? yes
C(35) C(36) C(37) 115(2) ? ? ? yes
C(36) C(37) C(38) 120(3) ? ? ? yes
C(37) C(38) C(39) 119(3) ? ? ? yes
C(38) C(39) C(40) 119(3) ? ? ? yes
C(35) C(40) C(39) 119(3) ? ? ? yes
P(2) C(41) C(42) 118(2) ? ? ? yes
P(2) C(41) C(46) 124(2) ? ? ? yes
C(42) C(41) C(46) 116(2) ? ? ? yes
C(41) C(42) C(43) 119(2) ? ? ? yes
C(42) C(43) C(44) 121(3) ? ? ? yes
C(43) C(44) C(45) 117(3) ? ? ? yes
C(44) C(45) C(46) 121(3) ? ? ? yes
C(41) C(46) C(45) 122(2) ? ? ? yes
Cl(2) C(47) Cl(3) 111(2) ? ? ? yes
Cl(4) C(48) Cl(5) 104(3) ? ? ? yes

loop_
_geom_bond_atom_site_label_1
_geom_bond_atom_site_label_2
_geom_bond_distance
_geom_bond_site_symmetry_1
_geom_bond_site_symmetry_2
_geom_bond_publ_flag
Ir(1) W(1) 2.859(2) ? ? yes
Ir(1) W(2) 2.878(2) ? ? yes
Ir(1) S(1) 2.389(8) ? ? yes
Ir(1) S(2) 2.400(8) ? ? yes
Ir(1) S(4) 2.382(7) ? ? yes
Ir(1) P(1) 2.321(8) ? ? yes
Ir(1) P(2) 2.324(8) ? ? yes
W(1) W(2) 2.661(2) ? ? yes
W(1) Cl(1) 2.744(9) ? ? yes
W(1) S(1) 2.215(8) ? ? yes
W(1) S(3) 2.328(8) ? ? yes
W(1) S(4) 2.411(8) ? ? yes
W(1) S(5) 2.484(8) ? ? yes
W(1) S(6) 2.492(8) ? ? yes
W(2) Cl(1) 2.677(8) ? ? yes
W(2) S(2) 2.203(8) ? ? yes
W(2) S(3) 2.341(8) ? ? yes
W(2) S(4) 2.428(8) ? ? yes
W(2) S(7) 2.465(8) ? ? yes
W(2) S(8) 2.527(9) ? ? yes
Cl(2) C(47) 1.72(4) ? ? yes
Cl(3) C(47) 1.59(4) ? ? yes
Cl(4) C(48) 1.72(7) ? ? yes
Cl(5) C(48) 1.72(7) ? ? yes
S(5) C(1) 1.80(3) ? ? yes
S(6) C(1) 1.65(3) ? ? yes
S(7) C(6) 1.75(3) ? ? yes
S(8) C(6) 1.70(3) ? ? yes
P(1) C(11) 1.79(3) ? ? yes
P(1) C(17) 1.85(3) ? ? yes
P(1) C(23) 1.85(3) ? ? yes
P(2) C(29) 1.79(3) ? ? yes
P(2) C(35) 1.87(3) ? ? yes
P(2) C(41) 1.89(3) ? ? yes
N(1) C(1) 1.25(4) ? ? yes
N(1) C(2) 1.48(4) ? ? yes
N(1) C(4) 1.45(4) ? ? yes
N(2) C(6) 1.32(3) ? ? yes
N(2) C(7) 1.52(4) ? ? yes
N(2) C(9) 1.49(4) ? ? yes
C(2) C(3) 1.49(5) ? ? yes
C(4) C(5) 1.53(6) ? ? yes
C(7) C(8) 1.40(5) ? ? yes
C(9) C(10) 1.36(5) ? ? yes
C(11) C(12) 1.31(3) ? ? yes
C(11) C(16) 1.36(4) ? ? yes
C(12) C(13) 1.36(4) ? ? yes
C(13) C(14) 1.28(4) ? ? yes
C(14) C(15) 1.29(4) ? ? yes
C(15) C(16) 1.41(4) ? ? yes
C(17) C(18) 1.35(4) ? ? yes
C(17) C(22) 1.37(3) ? ? yes
C(18) C(19) 1.39(4) ? ? yes
C(19) C(20) 1.41(4) ? ? yes
C(20) C(21) 1.35(4) ? ? yes
C(21) C(22) 1.39(4) ? ? yes
C(23) C(24) 1.37(3) ? ? yes
C(23) C(28) 1.34(4) ? ? yes
C(24) C(25) 1.43(4) ? ? yes
C(25) C(26) 1.34(4) ? ? yes
C(26) C(27) 1.31(4) ? ? yes
C(27) C(28) 1.39(4) ? ? yes
C(29) C(30) 1.39(3) ? ? yes
C(29) C(34) 1.39(3) ? ? yes
C(30) C(31) 1.33(3) ? ? yes
C(31) C(32) 1.37(4) ? ? yes
C(32) C(33) 1.37(4) ? ? yes
C(33) C(34) 1.37(4) ? ? yes
C(35) C(36) 1.33(4) ? ? yes
C(35) C(40) 1.34(4) ? ? yes
C(36) C(37) 1.43(4) ? ? yes
C(37) C(38) 1.32(5) ? ? yes
C(38) C(39) 1.43(4) ? ? yes
C(39) C(40) 1.32(4) ? ? yes
C(41) C(42) 1.35(3) ? ? yes
C(41) C(46) 1.38(3) ? ? yes
C(42) C(43) 1.41(4) ? ? yes
C(43) C(44) 1.36(4) ? ? yes
C(44) C(45) 1.32(4) ? ? yes
C(45) C(46) 1.35(4) ? ? yes
